data_7713732
loop_
_publ_author_name
'KANETOMO, Takuya'
'Yokoyama, Koki'
'Suzuki, Yudai'
'Ida, Hiromichi'
'Okazawa, Atsushi'
'Enomoto, Masaya'

_publ_section_title
;
 Investigation for Unique Magnetic Behaviours of Isomers in
 1,2-Dithiooxalato-Bridged Diiron(II) Complex
;
_journal_name_full 'Dalton Transactions'
_journal_paper_doi 10.1039/D3DT01992F
_journal_year 2023
_chemical_formula_moiety 'C38 H36 Fe2 N8 O2 S2, 2(Cl O4)'
_chemical_formula_sum 'C38 H36 Cl2 Fe2 N8 O10 S2'
_chemical_formula_weight 1011.47
_chemical_melting_point 458
_chemical_name_systematic
'[\m-ethanebis(thioic S-acid)ato]-bis{1-(pyridin-2-yl)-N,N-bis[(pyridin-2-yl)methyl]methanamine}-di-iron diperchlorate'
_space_group_crystal_system monoclinic
_space_group_IT_number 14
_space_group_name_Hall '-P 2ybc'
_space_group_name_H-M_alt 'P 1 21/c 1'
_atom_sites_solution_hydrogens geom
_atom_sites_solution_primary dual
_audit_creation_date 2022-04-10
_audit_creation_method
;
Olex2 1.5
(compiled 2021.12.09 svn.r5202d8cf for OlexSys, GUI svn.r6439)
;
_audit_update_record
;
2023-06-26 deposited with the CCDC.	2023-08-10 downloaded from the CCDC.
;
_cell_angle_alpha 90
_cell_angle_beta 104.177(2)
_cell_angle_gamma 90
_cell_formula_units_Z 2
_cell_length_a 9.4639(6)
_cell_length_b 13.8477(10)
_cell_length_c 16.8880(11)
_cell_measurement_reflns_used 4757
_cell_measurement_temperature 293
_cell_measurement_theta_max 22.50
_cell_measurement_theta_min 2.66
_cell_volume 2145.8(2)
_computing_cell_refinement 'SAINT V8.38A (?, 2016)'
_computing_data_reduction 'SAINT V8.38A (?, 2016)'
_computing_molecular_graphics 'Olex2 1.5 (Dolomanov et al., 2009)'
_computing_publication_material 'Olex2 1.5 (Dolomanov et al., 2009)'
_computing_structure_refinement 'SHELXL 2018/3 (Sheldrick, 2015)'
_computing_structure_solution 'SHELXT 2018/2 (Sheldrick, 2018)'
_diffrn_ambient_temperature 293
_diffrn_measured_fraction_theta_full 0.996
_diffrn_measured_fraction_theta_max 0.996
_diffrn_measurement_device_type 'Bruker APEX-II CCD'
_diffrn_measurement_method '\f and \w scans'
_diffrn_radiation_type MoK\a
_diffrn_radiation_wavelength 0.71073
_diffrn_reflns_av_R_equivalents 0.0483
_diffrn_reflns_av_unetI/netI 0.0423
_diffrn_reflns_Laue_measured_fraction_full 0.996
_diffrn_reflns_Laue_measured_fraction_max 0.996
_diffrn_reflns_limit_h_max 10
_diffrn_reflns_limit_h_min -10
_diffrn_reflns_limit_k_max 15
_diffrn_reflns_limit_k_min -15
_diffrn_reflns_limit_l_max 19
_diffrn_reflns_limit_l_min -19
_diffrn_reflns_number 20272
_diffrn_reflns_point_group_measured_fraction_full 0.996
_diffrn_reflns_point_group_measured_fraction_max 0.996
_diffrn_reflns_theta_full 23.760
_diffrn_reflns_theta_max 23.760
_diffrn_reflns_theta_min 1.926
_exptl_absorpt_coefficient_mu 0.964
_exptl_absorpt_correction_T_max 0.9417
_exptl_absorpt_correction_T_min 0.8578
_exptl_absorpt_correction_type none
_exptl_absorpt_process_details
;
SADABS-2016/2 (Bruker,2016/2) was used for absorption correction.
wR2(int) was 0.0842 before and 0.0506 after correction.
The Ratio of minimum to maximum transmission is 0.9109.
The \I/2 correction factor is Not present.
;
_exptl_crystal_colour green
_exptl_crystal_colour_primary green
_exptl_crystal_density_diffrn 1.565
_exptl_crystal_description block
_exptl_crystal_F_000 1036
_exptl_crystal_preparation 'Magnetic properties'
_exptl_crystal_size_max 0.238
_exptl_crystal_size_mid 0.172
_exptl_crystal_size_min 0.101
_refine_diff_density_max 0.515
_refine_diff_density_min -0.626
_refine_diff_density_rms 0.060
_refine_ls_extinction_method none
_refine_ls_goodness_of_fit_ref 1.081
_refine_ls_hydrogen_treatment constr
_refine_ls_matrix_type full
_refine_ls_number_parameters 281
_refine_ls_number_reflns 3262
_refine_ls_number_restraints 0
_refine_ls_restrained_S_all 1.081
_refine_ls_R_factor_all 0.0630
_refine_ls_R_factor_gt 0.0506
_refine_ls_shift/su_max 0.000
_refine_ls_shift/su_mean 0.000
_refine_ls_structure_factor_coef Fsqd
_refine_ls_weighting_details 'w=1/[\s^2^(Fo^2^)+(0.0458P)^2^+3.3118P] where P=(Fo^2^+2Fc^2^)/3'
_refine_ls_weighting_scheme calc
_refine_ls_wR_factor_gt 0.1252
_refine_ls_wR_factor_ref 0.1313
_reflns_Friedel_coverage 0.000
_reflns_number_gt 2694
_reflns_number_total 3262
_reflns_threshold_expression 'I > 2\s(I)'
_cod_data_source_file d3dt01992f1.cif
_cod_data_source_block fetpadto_293k_1stheat_0m
_cod_depositor_comments
;
The following automatic conversions were performed:

data name '__diffrn_measurement_method' was replaced with
'_diffrn_measurement_method'.

Automatic conversion script
Id: cif_correct_tags 8170 2020-07-09 18:12:32Z antanas 
;
_cod_database_code 7713732
_shelx_shelxl_version_number 2018/3
_shelx_space_group_comment
;
The symmetry employed for this shelxl refinement is uniquely defined
by the following loop, which should always be used as a source of
symmetry information in preference to the above space-group names.
They are only intended as comments.
;
_shelx_estimated_absorpt_t_max 0.909
_shelx_estimated_absorpt_t_min 0.803
_olex2_refinement_description
;
1. Fixed Uiso
 At 1.2 times of:
  All C(H) groups, All C(H,H) groups
2. Shared sites
{O2, S1}
{S2, O1}
3. Uiso/Uaniso restraints and constraints
Uanis(O2) = Uanis(S1)
Uanis(S2) = Uanis(O1)
4. Others
 Sof(O2)=Sof(S2)=1-FVAR(1)
 Sof(S1)=Sof(O1)=FVAR(1)
5.a Secondary CH2 refined with riding coordinates:
 C13(H13A,H13B), C19(H19A,H19B), C7(H7A,H7B)
5.b Aromatic/amide H refined with riding coordinates:
 C8(H8), C14(H14), C9(H9), C15(H15), C17(H17), C5(H5), C11(H11), C2(H2),
 C10(H10), C3(H3), C16(H16), C4(H4)
;
_olex2_submission_special_instructions 'No special instructions were received'

loop_
_space_group_symop_operation_xyz
'x, y, z'
'-x, y+1/2, -z+1/2'
'-x, -y, -z'
'x, -y-1/2, z-1/2'

loop_
_atom_site_label
_atom_site_type_symbol
_atom_site_fract_x
_atom_site_fract_y
_atom_site_fract_z
_atom_site_U_iso_or_equiv
_atom_site_adp_type
_atom_site_occupancy
_atom_site_site_symmetry_order
_atom_site_calc_flag
_atom_site_refinement_flags_posn
_atom_site_refinement_flags_adp
_atom_site_refinement_flags_occupancy
_atom_site_disorder_assembly
_atom_site_disorder_group
Fe1 Fe 0.59461(6) -0.11618(4) 0.38027(3) 0.0440(2) Uani 1 1 d . . . . .
Cl1 Cl 1.00793(15) -0.08973(11) 0.15901(11) 0.0876(5) Uani 1 1 d . . . . .
S1 S 0.5962(2) 0.01290(14) 0.62555(12) 0.0856(8) Uani 0.668(8) 1 d . . P . .
O2 O 0.5962(2) 0.01290(14) 0.62555(12) 0.0856(8) Uani 0.332(8) 1 d . . P . .
O1 O 0.6498(3) -0.08731(19) 0.51085(15) 0.0823(11) Uani 0.668(8) 1 d . . P . .
S2 S 0.6498(3) -0.08731(19) 0.51085(15) 0.0823(11) Uani 0.332(8) 1 d . . P . .
N2 N 0.5462(4) -0.1554(3) 0.2558(2) 0.0480(8) Uani 1 1 d . . . . .
N4 N 0.7776(4) -0.2140(2) 0.3823(2) 0.0509(9) Uani 1 1 d . . . . .
N1 N 0.7639(4) -0.0206(3) 0.3692(2) 0.0543(9) Uani 1 1 d . . . . .
N3 N 0.5017(4) -0.2531(3) 0.3950(2) 0.0509(9) Uani 1 1 d . . . . .
C1 C 0.5631(4) -0.0203(3) 0.5330(2) 0.0459(10) Uani 1 1 d . . . . .
O3 O 1.0795(5) -0.1448(3) 0.2306(3) 0.1074(14) Uani 1 1 d . . . . .
C12 C 0.6389(5) -0.2181(3) 0.2361(3) 0.0515(11) Uani 1 1 d . . . . .
C18 C 0.5978(5) -0.3264(3) 0.4118(3) 0.0595(12) Uani 1 1 d . . . . .
C8 C 0.4228(5) -0.1334(3) 0.2010(3) 0.0581(12) Uani 1 1 d . . . . .
H8 H 0.358542 -0.089711 0.215149 0.070 Uiso 1 1 calc R U . . .
C6 C 0.8985(5) -0.0579(4) 0.3895(3) 0.0622(13) Uani 1 1 d . . . . .
C13 C 0.7786(5) -0.2400(4) 0.2970(3) 0.0617(12) Uani 1 1 d . . . . .
H13A H 0.798937 -0.308478 0.294754 0.074 Uiso 1 1 calc R U . . .
H13B H 0.857008 -0.205224 0.281789 0.074 Uiso 1 1 calc R U . . .
C14 C 0.3600(5) -0.2743(4) 0.3791(3) 0.0641(13) Uani 1 1 d . . . . .
H14 H 0.292936 -0.224124 0.366893 0.077 Uiso 1 1 calc R U . . .
C9 C 0.3878(6) -0.1740(4) 0.1233(3) 0.0765(15) Uani 1 1 d . . . . .
H9 H 0.300936 -0.158417 0.086076 0.092 Uiso 1 1 calc R U . . .
C19 C 0.7560(5) -0.2986(4) 0.4311(3) 0.0703(14) Uani 1 1 d . . . . .
H19A H 0.789282 -0.283471 0.488798 0.084 Uiso 1 1 calc R U . . .
H19B H 0.813199 -0.352401 0.419379 0.084 Uiso 1 1 calc R U . . .
C7 C 0.9111(5) -0.1589(4) 0.4209(3) 0.0711(14) Uani 1 1 d . . . . .
H7A H 0.995373 -0.189748 0.408735 0.085 Uiso 1 1 calc R U . . .
H7B H 0.924408 -0.158367 0.479660 0.085 Uiso 1 1 calc R U . . .
C15 C 0.3085(7) -0.3675(4) 0.3799(3) 0.0828(17) Uani 1 1 d . . . . .
H15 H 0.209004 -0.380094 0.368760 0.099 Uiso 1 1 calc R U . . .
C17 C 0.5538(7) -0.4215(4) 0.4135(4) 0.0842(17) Uani 1 1 d . . . . .
H17 H 0.622157 -0.471024 0.425197 0.101 Uiso 1 1 calc R U . . .
C5 C 1.0179(6) -0.0035(5) 0.3823(4) 0.0880(18) Uani 1 1 d . . . . .
H5 H 1.111022 -0.030052 0.395396 0.106 Uiso 1 1 calc R U . . .
C11 C 0.6081(6) -0.2596(4) 0.1588(3) 0.0755(15) Uani 1 1 d . . . . .
H11 H 0.673366 -0.303168 0.145329 0.091 Uiso 1 1 calc R U . . .
C2 C 0.7469(6) 0.0709(4) 0.3431(3) 0.0708(14) Uani 1 1 d . . . . .
H2 H 0.653023 0.096193 0.328883 0.085 Uiso 1 1 calc R U . . .
C10 C 0.4834(7) -0.2369(5) 0.1031(3) 0.0819(17) Uani 1 1 d . . . . .
H10 H 0.463275 -0.264148 0.051179 0.098 Uiso 1 1 calc R U . . .
O5 O 1.0736(7) -0.0014(4) 0.1618(4) 0.172(3) Uani 1 1 d . . . . .
C3 C 0.8595(8) 0.1294(4) 0.3363(4) 0.0880(18) Uani 1 1 d . . . . .
H3 H 0.843884 0.193152 0.319054 0.106 Uiso 1 1 calc R U . . .
C16 C 0.4091(8) -0.4413(4) 0.3978(4) 0.0946(19) Uani 1 1 d . . . . .
H16 H 0.377786 -0.504811 0.399017 0.114 Uiso 1 1 calc R U . . .
C4 C 0.9961(8) 0.0902(6) 0.3557(4) 0.107(2) Uani 1 1 d . . . . .
H4 H 1.075297 0.127516 0.350815 0.128 Uiso 1 1 calc R U . . .
O4 O 0.8634(6) -0.0803(5) 0.1567(6) 0.216(4) Uani 1 1 d . . . . .
O6 O 1.0232(8) -0.1398(6) 0.0908(4) 0.198(3) Uani 1 1 d . . . . .

loop_
_atom_site_aniso_label
_atom_site_aniso_U_11
_atom_site_aniso_U_22
_atom_site_aniso_U_33
_atom_site_aniso_U_23
_atom_site_aniso_U_13
_atom_site_aniso_U_12
Fe1 0.0447(3) 0.0432(4) 0.0460(3) -0.0068(3) 0.0146(3) -0.0045(3)
Cl1 0.0620(8) 0.0807(10) 0.1165(13) -0.0124(9) 0.0150(8) 0.0073(7)
S1 0.0930(14) 0.0824(14) 0.0931(14) -0.0262(10) 0.0455(11) -0.0157(10)
O2 0.0930(14) 0.0824(14) 0.0931(14) -0.0262(10) 0.0455(11) -0.0157(10)
O1 0.096(2) 0.0834(19) 0.0683(16) -0.0042(13) 0.0218(13) -0.0110(14)
S2 0.096(2) 0.0834(19) 0.0683(16) -0.0042(13) 0.0218(13) -0.0110(14)
N2 0.050(2) 0.048(2) 0.048(2) -0.0043(16) 0.0165(17) -0.0053(16)
N4 0.0448(19) 0.051(2) 0.055(2) -0.0087(17) 0.0087(16) 0.0023(16)
N1 0.057(2) 0.053(2) 0.058(2) -0.0090(18) 0.0237(18) -0.0071(18)
N3 0.054(2) 0.050(2) 0.047(2) -0.0060(17) 0.0092(16) -0.0045(18)
C1 0.043(2) 0.050(2) 0.048(2) -0.0037(19) 0.0174(18) -0.0135(19)
O3 0.103(3) 0.107(3) 0.109(3) 0.012(3) 0.018(3) 0.033(3)
C12 0.055(3) 0.052(3) 0.053(3) -0.011(2) 0.023(2) -0.007(2)
C18 0.075(3) 0.048(3) 0.054(3) -0.001(2) 0.012(2) -0.002(2)
C8 0.060(3) 0.060(3) 0.055(3) 0.003(2) 0.014(2) -0.003(2)
C6 0.050(3) 0.075(3) 0.065(3) -0.024(3) 0.022(2) -0.014(2)
C13 0.054(3) 0.066(3) 0.069(3) -0.019(2) 0.022(2) 0.004(2)
C14 0.063(3) 0.074(3) 0.054(3) -0.002(2) 0.011(2) -0.010(3)
C9 0.080(4) 0.089(4) 0.054(3) 0.004(3) 0.005(3) -0.015(3)
C19 0.073(3) 0.056(3) 0.077(3) 0.004(3) 0.009(3) 0.014(3)
C7 0.047(3) 0.079(4) 0.082(3) -0.018(3) 0.005(2) 0.006(2)
C15 0.084(4) 0.086(4) 0.077(4) -0.007(3) 0.018(3) -0.043(4)
C17 0.109(5) 0.050(3) 0.087(4) 0.008(3) 0.012(3) -0.005(3)
C5 0.057(3) 0.106(5) 0.104(5) -0.031(4) 0.027(3) -0.026(3)
C11 0.080(4) 0.087(4) 0.065(3) -0.030(3) 0.029(3) -0.007(3)
C2 0.082(4) 0.061(3) 0.075(3) -0.008(3) 0.031(3) -0.014(3)
C10 0.094(4) 0.104(5) 0.046(3) -0.019(3) 0.014(3) -0.013(4)
O5 0.198(6) 0.115(4) 0.187(6) 0.035(4) 0.016(5) -0.071(4)
C3 0.112(5) 0.069(4) 0.093(4) -0.011(3) 0.044(4) -0.035(4)
C16 0.122(5) 0.058(4) 0.101(5) 0.009(3) 0.022(4) -0.026(4)
C4 0.104(5) 0.111(6) 0.120(6) -0.032(5) 0.057(4) -0.065(5)
O4 0.069(3) 0.197(7) 0.380(12) 0.112(7) 0.052(5) 0.040(4)
O6 0.207(7) 0.230(8) 0.115(4) -0.050(5) -0.039(4) 0.082(6)

loop_
_atom_type_symbol
_atom_type_description
_atom_type_scat_dispersion_real
_atom_type_scat_dispersion_imag
_atom_type_scat_source
C C 0.0033 0.0016 'International Tables Vol C Tables 4.2.6.8 and 6.1.1.4'
H H 0.0000 0.0000 'International Tables Vol C Tables 4.2.6.8 and 6.1.1.4'
Cl Cl 0.1484 0.1585 'International Tables Vol C Tables 4.2.6.8 and 6.1.1.4'
Fe Fe 0.3463 0.8444 'International Tables Vol C Tables 4.2.6.8 and 6.1.1.4'
N N 0.0061 0.0033 'International Tables Vol C Tables 4.2.6.8 and 6.1.1.4'
O O 0.0106 0.0060 'International Tables Vol C Tables 4.2.6.8 and 6.1.1.4'
S S 0.1246 0.1234 'International Tables Vol C Tables 4.2.6.8 and 6.1.1.4'

loop_
_geom_angle_atom_site_label_1
_geom_angle_atom_site_label_2
_geom_angle_atom_site_label_3
_geom_angle
_geom_angle_site_symmetry_1
_geom_angle_site_symmetry_3
_geom_angle_publ_flag
S2 Fe1 S1 85.40(9) . 3_656 ?
S2 Fe1 N4 96.04(12) . . ?
N2 Fe1 S1 98.15(11) . 3_656 ?
N2 Fe1 S2 175.53(12) . . ?
N2 Fe1 N4 80.46(13) . . ?
N2 Fe1 N1 93.31(13) . . ?
N2 Fe1 N3 83.80(13) . . ?
N4 Fe1 S1 178.35(11) . 3_656 ?
N1 Fe1 S1 102.19(11) . 3_656 ?
N1 Fe1 S2 88.58(12) . . ?
N1 Fe1 N4 77.07(14) . . ?
N1 Fe1 N3 155.24(14) . . ?
N3 Fe1 S1 102.57(11) . 3_656 ?
N3 Fe1 S2 92.79(11) . . ?
N3 Fe1 N4 78.19(13) . . ?
O5 Cl1 O3 109.0(3) . . ?
O5 Cl1 O6 109.7(5) . . ?
O4 Cl1 O3 109.6(4) . . ?
O4 Cl1 O5 111.0(5) . . ?
O4 Cl1 O6 109.5(5) . . ?
O6 Cl1 O3 108.0(3) . . ?
C1 O2 Fe1 100.13(19) . 3_656 ?
C1 S2 Fe1 113.3(2) . . ?
C12 N2 Fe1 114.9(3) . . ?
C12 N2 C8 119.5(4) . . ?
C8 N2 Fe1 124.8(3) . . ?
C13 N4 Fe1 109.1(3) . . ?
C19 N4 Fe1 106.4(3) . . ?
C19 N4 C13 112.6(4) . . ?
C19 N4 C7 112.5(4) . . ?
C7 N4 Fe1 105.9(3) . . ?
C7 N4 C13 110.1(4) . . ?
C6 N1 Fe1 115.4(3) . . ?
C2 N1 Fe1 126.0(3) . . ?
C2 N1 C6 118.6(4) . . ?
C18 N3 Fe1 114.8(3) . . ?
C14 N3 Fe1 126.6(3) . . ?
C14 N3 C18 118.0(4) . . ?
S2 C1 O2 119.1(3) . . ?
S2 C1 C1 118.1(4) . 3_656 ?
C1 C1 O2 122.9(4) 3_656 . ?
N2 C12 C13 119.1(4) . . ?
N2 C12 C11 120.3(4) . . ?
C11 C12 C13 120.6(4) . . ?
N3 C18 C19 116.0(4) . . ?
N3 C18 C17 122.1(5) . . ?
C17 C18 C19 121.9(5) . . ?
N2 C8 H8 119.1 . . ?
N2 C8 C9 121.8(5) . . ?
C9 C8 H8 119.1 . . ?
N1 C6 C7 116.1(4) . . ?
N1 C6 C5 120.9(5) . . ?
C5 C6 C7 123.0(5) . . ?
N4 C13 C12 113.7(3) . . ?
N4 C13 H13A 108.8 . . ?
N4 C13 H13B 108.8 . . ?
C12 C13 H13A 108.8 . . ?
C12 C13 H13B 108.8 . . ?
H13A C13 H13B 107.7 . . ?
N3 C14 H14 118.5 . . ?
N3 C14 C15 123.0(5) . . ?
C15 C14 H14 118.5 . . ?
C8 C9 H9 120.7 . . ?
C10 C9 C8 118.5(5) . . ?
C10 C9 H9 120.7 . . ?
N4 C19 C18 110.4(4) . . ?
N4 C19 H19A 109.6 . . ?
N4 C19 H19B 109.6 . . ?
C18 C19 H19A 109.6 . . ?
C18 C19 H19B 109.6 . . ?
H19A C19 H19B 108.1 . . ?
N4 C7 C6 110.0(4) . . ?
N4 C7 H7A 109.7 . . ?
N4 C7 H7B 109.7 . . ?
C6 C7 H7A 109.7 . . ?
C6 C7 H7B 109.7 . . ?
H7A C7 H7B 108.2 . . ?
C14 C15 H15 121.1 . . ?
C16 C15 C14 117.9(5) . . ?
C16 C15 H15 121.1 . . ?
C18 C17 H17 120.6 . . ?
C16 C17 C18 118.8(6) . . ?
C16 C17 H17 120.6 . . ?
C6 C5 H5 120.6 . . ?
C4 C5 C6 118.8(6) . . ?
C4 C5 H5 120.6 . . ?
C12 C11 H11 119.9 . . ?
C10 C11 C12 120.2(5) . . ?
C10 C11 H11 119.9 . . ?
N1 C2 H2 118.1 . . ?
N1 C2 C3 123.8(6) . . ?
C3 C2 H2 118.1 . . ?
C9 C10 H10 120.2 . . ?
C11 C10 C9 119.7(5) . . ?
C11 C10 H10 120.2 . . ?
C2 C3 H3 121.4 . . ?
C4 C3 C2 117.2(6) . . ?
C4 C3 H3 121.4 . . ?
C15 C16 H16 119.9 . . ?
C17 C16 C15 120.2(5) . . ?
C17 C16 H16 119.9 . . ?
C5 C4 H4 119.6 . . ?
C3 C4 C5 120.8(5) . . ?
C3 C4 H4 119.6 . . ?

loop_
_geom_bond_atom_site_label_1
_geom_bond_atom_site_label_2
_geom_bond_distance
_geom_bond_site_symmetry_2
_geom_bond_publ_flag
Fe1 S1 2.287(2) 3_656 ?
Fe1 S2 2.175(3) . ?
Fe1 N2 2.110(3) . ?
Fe1 N4 2.192(3) . ?
Fe1 N1 2.121(4) . ?
Fe1 N3 2.130(4) . ?
Cl1 O3 1.450(4) . ?
Cl1 O5 1.367(5) . ?
Cl1 O4 1.365(5) . ?
Cl1 O6 1.382(6) . ?
O2 C1 1.585(4) . ?
S2 C1 1.351(5) . ?
N2 C12 1.333(5) . ?
N2 C8 1.336(5) . ?
N4 C13 1.488(6) . ?
N4 C19 1.476(6) . ?
N4 C7 1.483(6) . ?
N1 C6 1.340(6) . ?
N1 C2 1.338(6) . ?
N3 C18 1.346(6) . ?
N3 C14 1.335(6) . ?
C1 C1 1.528(8) 3_656 ?
C12 C13 1.494(6) . ?
C12 C11 1.390(6) . ?
C18 C19 1.502(7) . ?
C18 C17 1.384(7) . ?
C8 H8 0.9300 . ?
C8 C9 1.390(7) . ?
C6 C7 1.490(7) . ?
C6 C5 1.387(7) . ?
C13 H13A 0.9700 . ?
C13 H13B 0.9700 . ?
C14 H14 0.9300 . ?
C14 C15 1.380(7) . ?
C9 H9 0.9300 . ?
C9 C10 1.358(8) . ?
C19 H19A 0.9700 . ?
C19 H19B 0.9700 . ?
C7 H7A 0.9700 . ?
C7 H7B 0.9700 . ?
C15 H15 0.9300 . ?
C15 C16 1.379(8) . ?
C17 H17 0.9300 . ?
C17 C16 1.357(8) . ?
C5 H5 0.9300 . ?
C5 C4 1.373(9) . ?
C11 H11 0.9300 . ?
C11 C10 1.355(7) . ?
C2 H2 0.9300 . ?
C2 C3 1.366(7) . ?
C10 H10 0.9300 . ?
C3 H3 0.9300 . ?
C3 C4 1.365(9) . ?
C16 H16 0.9300 . ?
C4 H4 0.9300 . ?

loop_
_geom_torsion_atom_site_label_1
_geom_torsion_atom_site_label_2
_geom_torsion_atom_site_label_3
_geom_torsion_atom_site_label_4
_geom_torsion
_geom_torsion_site_symmetry_1
_geom_torsion_site_symmetry_2
_geom_torsion_site_symmetry_3
_geom_torsion_site_symmetry_4
_geom_torsion_publ_flag
Fe1 O2 C1 S2 -176.9(3) 3_656 . . . ?
Fe1 O2 C1 C1 3.3(5) 3_656 . . 3_656 ?
Fe1 S2 C1 O2 -176.3(2) . . . . ?
Fe1 S2 C1 C1 3.5(5) . . . 3_656 ?
Fe1 N2 C12 C13 -11.2(5) . . . . ?
Fe1 N2 C12 C11 171.1(4) . . . . ?
Fe1 N2 C8 C9 -169.7(4) . . . . ?
Fe1 N4 C13 C12 -16.2(5) . . . . ?
Fe1 N4 C19 C18 40.4(4) . . . . ?
Fe1 N4 C7 C6 -41.9(4) . . . . ?
Fe1 N1 C6 C7 -3.1(5) . . . . ?
Fe1 N1 C6 C5 177.9(4) . . . . ?
Fe1 N1 C2 C3 -179.2(4) . . . . ?
Fe1 N3 C18 C19 9.7(5) . . . . ?
Fe1 N3 C18 C17 -172.1(4) . . . . ?
Fe1 N3 C14 C15 171.1(4) . . . . ?
N2 C12 C13 N4 19.0(6) . . . . ?
N2 C12 C11 C10 -0.2(8) . . . . ?
N2 C8 C9 C10 -0.7(8) . . . . ?
N1 C6 C7 N4 31.6(6) . . . . ?
N1 C6 C5 C4 1.3(8) . . . . ?
N1 C2 C3 C4 1.5(9) . . . . ?
N3 C18 C19 N4 -34.9(6) . . . . ?
N3 C18 C17 C16 -0.1(8) . . . . ?
N3 C14 C15 C16 -0.3(8) . . . . ?
C12 N2 C8 C9 -0.1(7) . . . . ?
C12 C11 C10 C9 -0.7(9) . . . . ?
C18 N3 C14 C15 0.6(7) . . . . ?
C18 C17 C16 C15 0.4(9) . . . . ?
C8 N2 C12 C13 178.2(4) . . . . ?
C8 N2 C12 C11 0.5(6) . . . . ?
C8 C9 C10 C11 1.1(9) . . . . ?
C6 N1 C2 C3 -0.4(7) . . . . ?
C6 C5 C4 C3 -0.2(10) . . . . ?
C13 N4 C19 C18 -79.1(5) . . . . ?
C13 N4 C7 C6 75.9(5) . . . . ?
C13 C12 C11 C10 -177.8(5) . . . . ?
C14 N3 C18 C19 -178.7(4) . . . . ?
C14 N3 C18 C17 -0.5(7) . . . . ?
C14 C15 C16 C17 -0.3(9) . . . . ?
C19 N4 C13 C12 101.7(4) . . . . ?
C19 N4 C7 C6 -157.7(4) . . . . ?
C19 C18 C17 C16 178.1(5) . . . . ?
C7 N4 C13 C12 -132.0(4) . . . . ?
C7 N4 C19 C18 155.9(4) . . . . ?
C7 C6 C5 C4 -177.5(5) . . . . ?
C17 C18 C19 N4 146.9(5) . . . . ?
C5 C6 C7 N4 -149.5(5) . . . . ?
C11 C12 C13 N4 -163.4(4) . . . . ?
C2 N1 C6 C7 177.9(4) . . . . ?
C2 N1 C6 C5 -1.0(7) . . . . ?
C2 C3 C4 C5 -1.1(10) . . . . ?
